data_7107125
loop_
_publ_author_name
'Xiao-Feng Wang'
'Yu Wang'
'Yue-Biao Zhang'
'Wei Xue'
'Jie-Peng Zhang'
'Xiao-Ming Chen'

_publ_section_title
;
 Layer-by-layer evolution and a hysteretic single-crystal to
 single-crystal transformation cycle of a flexible pillared-layer open
 framework
;
_journal_name_full Chem.Commun.
_journal_page_first 133
_journal_paper_doi 10.1039/c1cc15891k
_journal_volume 48
_journal_year 2012
_chemical_formula_sum 'C24 H14 Cd2 N6 O12'
_chemical_formula_weight 803.21
_chemical_name_systematic
;
?
;
_space_group_IT_number 14
_symmetry_cell_setting monoclinic
_symmetry_space_group_name_Hall '-P 2ybc'
_symmetry_space_group_name_H-M 'P 1 21/c 1'
_atom_sites_solution_hydrogens geom
_atom_sites_solution_primary direct
_atom_sites_solution_secondary difmap
_audit_creation_method SHELXL-97
_cell_angle_alpha 90.00
_cell_angle_beta 99.132(4)
_cell_angle_gamma 90.00
_cell_formula_units_Z 2
_cell_length_a 7.4058(3)
_cell_length_b 20.7757(7)
_cell_length_c 14.2332(6)
_cell_measurement_temperature 150(2)
_cell_volume 2162.17(15)
_computing_cell_refinement
;
CrysAlis RED, Oxford Diffraction Ltd.,
Version 1.171.31.7 (release 18-10-2006 CrysAlis171 .NET)
(compiled Oct 18 2006,16:28:17)
;
_computing_data_collection
;
CrysAlis CCD, Oxford Diffraction Ltd.,
Version 1.171.31.7 (release 18-10-2006 CrysAlis171 .NET)
(compiled Oct 18 2006,16:28:17)
;
_computing_data_reduction
;
CrysAlis RED, Oxford Diffraction Ltd.,
Version 1.171.31.7 (release 18-10-2006 CrysAlis171 .NET)
(compiled Oct 18 2006,16:28:17)
;
_computing_structure_refinement 'SHELXL-97 (Sheldrick, 1997)'
_computing_structure_solution 'SHELXS-97 (Sheldrick, 1990)'
_diffrn_ambient_temperature 150(2)
_diffrn_detector_area_resol_mean 16.0855
_diffrn_measured_fraction_theta_full 0.988
_diffrn_measured_fraction_theta_max 0.988
_diffrn_measurement_device_type 'Oxford Germioni S Ultra'
_diffrn_measurement_method '\w and \p scan'
_diffrn_radiation_monochromator graphite
_diffrn_radiation_source 'Enhance (Mo) X-ray Source'
_diffrn_radiation_type MoK\a
_diffrn_radiation_wavelength 0.71073
_diffrn_reflns_av_R_equivalents 0.0325
_diffrn_reflns_av_sigmaI/netI 0.0330
_diffrn_reflns_limit_h_max 8
_diffrn_reflns_limit_h_min -8
_diffrn_reflns_limit_k_max 24
_diffrn_reflns_limit_k_min -24
_diffrn_reflns_limit_l_max 16
_diffrn_reflns_limit_l_min -16
_diffrn_reflns_number 10581
_diffrn_reflns_theta_full 25.00
_diffrn_reflns_theta_max 25.00
_diffrn_reflns_theta_min 2.90
_exptl_absorpt_coefficient_mu 1.032
_exptl_absorpt_correction_T_max 0.8657
_exptl_absorpt_correction_T_min 0.7160
_exptl_absorpt_correction_type multi-scan
_exptl_absorpt_process_details
;
CrysAlis RED, Oxford Diffraction Ltd.,
Version 1.171.31.7 (release 18-10-2006 CrysAlis171 .NET)
(compiled Oct 18 2006,16:28:17)
Empirical absorption correction using spherical harmonics,
implemented in SCALE3 ABSPACK scaling algorithm.
;
_exptl_crystal_colour colorless
_exptl_crystal_density_diffrn 1.234
_exptl_crystal_density_method 'not measured'
_exptl_crystal_description block
_exptl_crystal_F_000 784
_exptl_crystal_size_max 0.35
_exptl_crystal_size_mid 0.27
_exptl_crystal_size_min 0.14
_platon_squeeze_details
;
;
_refine_diff_density_max 2.243
_refine_diff_density_min -1.405
_refine_diff_density_rms 0.172
_refine_ls_extinction_method none
_refine_ls_goodness_of_fit_ref 1.058
_refine_ls_hydrogen_treatment constr
_refine_ls_matrix_type full
_refine_ls_number_parameters 200
_refine_ls_number_reflns 3764
_refine_ls_number_restraints 42
_refine_ls_restrained_S_all 1.073
_refine_ls_R_factor_all 0.0717
_refine_ls_R_factor_gt 0.0640
_refine_ls_shift/su_max 0.000
_refine_ls_shift/su_mean 0.000
_refine_ls_structure_factor_coef Fsqd
_refine_ls_weighting_details 'calc w=1/[\s^2^(Fo^2^)+(0.0732P)^2^+25.2112P] where P=(Fo^2^+2Fc^2^)/3'
_refine_ls_weighting_scheme calc
_refine_ls_wR_factor_gt 0.1641
_refine_ls_wR_factor_ref 0.1676
_reflns_number_gt 3194
_reflns_number_total 3764
_reflns_threshold_expression >2sigma(I)
_cod_data_source_file c1cc15891k.txt
_cod_data_source_block 3'
_cod_original_sg_symbol_H-M P21/c
_cod_database_code 7107125

loop_
_symmetry_equiv_pos_as_xyz
'x, y, z'
'-x, y+1/2, -z+1/2'
'-x, -y, -z'
'x, -y-1/2, z-1/2'

loop_
_atom_site_label
_atom_site_type_symbol
_atom_site_fract_x
_atom_site_fract_y
_atom_site_fract_z
_atom_site_U_iso_or_equiv
_atom_site_adp_type
_atom_site_occupancy
_atom_site_symmetry_multiplicity
_atom_site_calc_flag
_atom_site_refinement_flags
Cd1 Cd -0.46179(7) 0.43581(2) -0.39866(3) 0.0177(2) Uani 1 1 d .
C1 C -0.4651(12) 0.2520(4) -0.2760(5) 0.0292(17) Uani 1 1 d .
C2 C -0.4810(16) 0.1961(4) -0.3293(6) 0.047(3) Uani 1 1 d .
C3 C -0.5056(14) 0.1365(4) -0.2909(6) 0.040(2) Uani 1 1 d .
H3A H -0.5188 0.0993 -0.3300 0.047 Uiso 1 1 calc R
C4 C -0.5107(11) 0.1317(3) -0.1936(5) 0.0228(16) Uani 1 1 d .
C5 C -0.4909(11) 0.1864(4) -0.1373(6) 0.0286(17) Uani 1 1 d .
H5A H -0.4906 0.1834 -0.0707 0.034 Uiso 1 1 calc R
C6 C -0.4714(12) 0.2466(3) -0.1801(5) 0.0299(18) Uani 1 1 d .
H6A H -0.4625 0.2843 -0.1420 0.036 Uiso 1 1 calc R
C7 C -0.4562(10) 0.3182(3) -0.3200(5) 0.0235(16) Uani 1 1 d .
C8 C -0.5327(9) 0.0662(3) -0.1529(5) 0.0205(15) Uani 1 1 d .
C9 C -0.8899(10) 0.4121(4) -0.4740(5) 0.0240(16) Uani 1 1 d .
H9A H -0.8379 0.3923 -0.5236 0.029 Uiso 1 1 calc R
C10 C -1.0785(10) 0.4122(4) -0.4750(5) 0.0262(16) Uani 1 1 d .
H10A H -1.1550 0.3929 -0.5273 0.031 Uiso 1 1 calc R
C11 C -1.0399(10) 0.4689(4) -0.3352(5) 0.0259(17) Uani 1 1 d .
H11A H -1.0885 0.4905 -0.2859 0.031 Uiso 1 1 calc R
C12 C -0.8519(10) 0.4690(4) -0.3341(6) 0.0272(17) Uani 1 1 d .
H12A H -0.7728 0.4897 -0.2841 0.033 Uiso 1 1 calc R
N1 N -0.4448(18) 0.1946(6) -0.4287(9) 0.081(3) Uani 1 1 d U
N2 N -0.7863(7) 0.4404(2) -0.4020(3) 0.0074(10) Uani 1 1 d U
N3 N -1.1563(8) 0.4386(2) -0.4051(4) 0.0177(12) Uani 1 1 d U
O1 O -0.4983(9) 0.3238(3) -0.4076(4) 0.0371(14) Uani 1 1 d U
O2 O -0.4059(11) 0.3639(3) -0.2673(4) 0.0526(18) Uani 1 1 d U
O3 O -0.5147(7) 0.0589(2) -0.0633(4) 0.0261(11) Uani 1 1 d .
O4 O -0.5643(7) 0.0191(2) -0.2091(4) 0.0219(11) Uani 1 1 d .
O5 O -0.5737(17) 0.1755(6) -0.4853(8) 0.108(4) Uani 1 1 d U
O6 O -0.294(2) 0.2148(6) -0.4468(8) 0.127(5) Uani 1 1 d .

loop_
_atom_site_aniso_label
_atom_site_aniso_U_11
_atom_site_aniso_U_22
_atom_site_aniso_U_33
_atom_site_aniso_U_23
_atom_site_aniso_U_13
_atom_site_aniso_U_12
Cd1 0.0230(3) 0.0100(3) 0.0209(3) 0.0009(2) 0.00562(19) 0.0007(2)
C1 0.043(5) 0.019(4) 0.024(4) 0.005(3) 0.000(3) 0.003(3)
C2 0.094(8) 0.018(4) 0.030(5) 0.002(4) 0.016(5) -0.012(5)
C3 0.081(7) 0.012(4) 0.026(4) -0.003(3) 0.006(4) 0.001(4)
C4 0.037(4) 0.011(3) 0.020(4) 0.003(3) 0.006(3) -0.006(3)
C5 0.036(4) 0.023(4) 0.031(4) 0.006(3) 0.017(3) 0.002(3)
C6 0.054(5) 0.011(3) 0.025(4) -0.006(3) 0.006(4) -0.003(3)
C7 0.031(4) 0.010(3) 0.028(4) 0.003(3) 0.001(3) -0.004(3)
C8 0.022(3) 0.018(4) 0.023(4) -0.006(3) 0.007(3) 0.001(3)
C9 0.025(4) 0.021(4) 0.027(4) -0.010(3) 0.007(3) -0.003(3)
C10 0.023(4) 0.026(4) 0.029(4) -0.011(3) 0.001(3) 0.001(3)
C11 0.022(4) 0.032(4) 0.025(4) -0.012(3) 0.005(3) 0.006(3)
C12 0.020(4) 0.033(4) 0.029(4) -0.008(3) 0.005(3) -0.002(3)
N1 0.092(5) 0.072(5) 0.079(5) 0.004(4) 0.016(4) 0.001(4)
N2 0.0123(16) 0.0023(16) 0.0068(16) 0.0002(13) -0.0008(13) 0.0013(14)
N3 0.037(3) 0.004(2) 0.010(2) -0.0026(19) -0.001(2) -0.004(2)
O1 0.069(4) 0.017(3) 0.024(3) 0.006(2) 0.003(3) -0.004(3)
O2 0.093(5) 0.025(3) 0.034(3) 0.004(3) -0.009(3) -0.014(3)
O3 0.038(3) 0.018(3) 0.022(3) 0.001(2) 0.008(2) 0.004(2)
O4 0.031(3) 0.009(2) 0.027(3) 0.003(2) 0.005(2) -0.004(2)
O5 0.124(5) 0.104(5) 0.094(5) 0.012(4) 0.009(4) -0.025(4)
O6 0.177(13) 0.124(10) 0.101(8) 0.043(7) 0.090(9) 0.063(9)

loop_
_atom_type_symbol
_atom_type_description
_atom_type_scat_dispersion_real
_atom_type_scat_dispersion_imag
_atom_type_scat_source
C C 0.0033 0.0016 'International Tables Vol C Tables 4.2.6.8 and 6.1.1.4'
H H 0.0000 0.0000 'International Tables Vol C Tables 4.2.6.8 and 6.1.1.4'
Cd Cd -0.8075 1.2024 'International Tables Vol C Tables 4.2.6.8 and 6.1.1.4'
N N 0.0061 0.0033 'International Tables Vol C Tables 4.2.6.8 and 6.1.1.4'
O O 0.0106 0.0060 'International Tables Vol C Tables 4.2.6.8 and 6.1.1.4'

loop_
_geom_angle_atom_site_label_1
_geom_angle_atom_site_label_2
_geom_angle_atom_site_label_3
_geom_angle
_geom_angle_site_symmetry_1
_geom_angle_site_symmetry_3
N3 Cd1 O4 91.64(18) 1_655 2_454
N3 Cd1 O3 88.14(19) 1_655 4_565
O4 Cd1 O3 128.46(18) 2_454 4_565
N3 Cd1 O1 97.5(2) 1_655 .
O4 Cd1 O1 141.23(18) 2_454 .
O3 Cd1 O1 89.59(18) 4_565 .
N3 Cd1 O2 89.9(2) 1_655 .
O4 Cd1 O2 87.8(2) 2_454 .
O3 Cd1 O2 143.7(2) 4_565 .
O1 Cd1 O2 54.8(2) . .
N3 Cd1 N2 174.94(17) 1_655 .
O4 Cd1 N2 87.76(17) 2_454 .
O3 Cd1 N2 88.30(17) 4_565 .
O1 Cd1 N2 86.1(2) . .
O2 Cd1 N2 95.1(2) . .
N3 Cd1 O3 90.04(18) 1_655 2_454
O4 Cd1 O3 52.98(16) 2_454 2_454
O3 Cd1 O3 75.48(19) 4_565 2_454
O1 Cd1 O3 163.09(18) . 2_454
O2 Cd1 O3 140.79(19) . 2_454
N2 Cd1 O3 85.59(16) . 2_454
N3 Cd1 C7 95.2(2) 1_655 .
O4 Cd1 C7 114.3(2) 2_454 .
O3 Cd1 C7 117.0(2) 4_565 .
O1 Cd1 C7 27.5(2) . .
O2 Cd1 C7 27.3(2) . .
N2 Cd1 C7 89.6(2) . .
O3 Cd1 C7 166.6(2) 2_454 .
C6 C1 C2 117.6(7) . .
C6 C1 C7 119.5(7) . .
C2 C1 C7 122.7(7) . .
C3 C2 C1 122.8(8) . .
C3 C2 N1 114.6(8) . .
C1 C2 N1 122.0(8) . .
C2 C3 C4 119.0(7) . .
C2 C3 H3A 120.5 . .
C4 C3 H3A 120.5 . .
C5 C4 C3 119.9(7) . .
C5 C4 C8 122.0(6) . .
C3 C4 C8 118.1(6) . .
C4 C5 C6 119.1(7) . .
C4 C5 H5A 120.4 . .
C6 C5 H5A 120.4 . .
C1 C6 C5 121.5(7) . .
C1 C6 H6A 119.2 . .
C5 C6 H6A 119.2 . .
O2 C7 O1 123.0(7) . .
O2 C7 C1 118.4(7) . .
O1 C7 C1 118.6(6) . .
O2 C7 Cd1 62.3(4) . .
O1 C7 Cd1 60.8(4) . .
C1 C7 Cd1 176.7(6) . .
O4 C8 O3 121.5(7) . .
O4 C8 C4 118.7(6) . .
O3 C8 C4 119.7(6) . .
N2 C9 C10 117.8(6) . .
N2 C9 H9A 121.1 . .
C10 C9 H9A 121.1 . .
N3 C10 C9 122.7(7) . .
N3 C10 H10A 118.7 . .
C9 C10 H10A 118.7 . .
N3 C11 C12 121.7(7) . .
N3 C11 H11A 119.2 . .
C12 C11 H11A 119.2 . .
N2 C12 C11 119.1(7) . .
N2 C12 H12A 120.5 . .
C11 C12 H12A 120.5 . .
O5 N1 O6 127.0(14) . .
O5 N1 C2 113.5(13) . .
O6 N1 C2 119.3(12) . .
C12 N2 C9 123.0(6) . .
C12 N2 Cd1 119.9(4) . .
C9 N2 Cd1 117.1(4) . .
C10 N3 C11 115.7(6) . .
C10 N3 Cd1 124.4(5) . 1_455
C11 N3 Cd1 120.0(5) . 1_455
C7 O1 Cd1 91.7(4) . .
C7 O2 Cd1 90.4(5) . .
C8 O3 Cd1 169.8(5) . 4_566
C8 O3 Cd1 85.2(4) . 2_444
Cd1 O3 Cd1 104.52(19) 4_566 2_444
C8 O4 Cd1 100.0(4) . 2_444

loop_
_geom_bond_atom_site_label_1
_geom_bond_atom_site_label_2
_geom_bond_distance
_geom_bond_site_symmetry_2
Cd1 N3 2.279(6) 1_655
Cd1 O4 2.300(5) 2_454
Cd1 O3 2.317(5) 4_565
Cd1 O1 2.344(5) .
Cd1 O2 2.378(6) .
Cd1 N2 2.398(5) .
Cd1 O3 2.614(5) 2_454
Cd1 C7 2.685(7) .
C1 C6 1.377(11) .
C1 C2 1.381(12) .
C1 C7 1.519(10) .
C2 C3 1.377(12) .
C2 N1 1.481(15) .
C3 C4 1.395(11) .
C3 H3A 0.9500 .
C4 C5 1.384(11) .
C4 C8 1.499(10) .
C5 C6 1.408(11) .
C5 H5A 0.9500 .
C6 H6A 0.9500 .
C7 O2 1.231(9) .
C7 O1 1.241(9) .
C8 O4 1.263(8) .
C8 O3 1.270(9) .
C9 N2 1.318(9) .
C9 C10 1.394(10) .
C9 H9A 0.9500 .
C10 N3 1.344(10) .
C10 H10A 0.9500 .
C11 N3 1.363(9) .
C11 C12 1.389(10) .
C11 H11A 0.9500 .
C12 N2 1.293(9) .
C12 H12A 0.9500 .
N1 O5 1.214(15) .
N1 O6 1.257(16) .
N3 Cd1 2.279(6) 1_455
O3 Cd1 2.317(5) 4_566
O3 Cd1 2.614(5) 2_444
O4 Cd1 2.300(5) 2_444

loop_
_platon_squeeze_void_nr
_platon_squeeze_void_average_x
_platon_squeeze_void_average_y
_platon_squeeze_void_average_z
_platon_squeeze_void_volume
_platon_squeeze_void_count_electrons
_platon_squeeze_void_content
1 -0.002 0.387 -0.014 1015 283 ' '
